data_4329073
loop_
_publ_author_name
'Jun-ichi Nishigaki'
'Tsuyoshi Matsumoto'
'Kazuyuki Tatsumi'

_publ_section_title
;
 Model Studies of Methyl CoM Reductase: Methane Formation via CH3-S Bond
 Cleavage of Ni(I) Tetraazacyclic Complexes Having Intramolecular Methyl
 Sulfide Pendants
;
_journal_name_full 'Inorganic Chemistry'
_journal_page_first 5173
_journal_page_last 5187
_journal_paper_doi 10.1021/ic300017k
_journal_volume 51
_journal_year 2012
_chemical_formula_moiety 'C15 H33 N4 Ni S2, 0.5(C6 H5 F), C F3 O3 S '
_chemical_formula_sum 'C19 H35.5 F3.5 N4 Ni O3 S3'
_chemical_formula_weight 589.39
_space_group_IT_number 2
_symmetry_cell_setting triclinic
_symmetry_Int_Tables_number 2
_symmetry_space_group_name_Hall '-P 1'
_symmetry_space_group_name_H-M 'P -1'
_cell_angle_alpha 75.968(5)
_cell_angle_beta 88.639(5)
_cell_angle_gamma 83.670(5)
_cell_formula_units_Z 2
_cell_length_a 10.048(2)
_cell_length_b 11.535(2)
_cell_length_c 11.579(2)
_cell_measurement_reflns_used 3712
_cell_measurement_temperature 173.1
_cell_measurement_theta_max 27.5
_cell_measurement_theta_min 3.2
_cell_volume 1294.1(4)
_computing_cell_refinement CrystalClear
_computing_data_collection CrystalClear
_computing_data_reduction CrystalStructure
_computing_publication_material 'CrystalStructure 3.8'
_computing_structure_refinement SHELXL
_computing_structure_solution SIR92
_diffrn_ambient_temperature 173
_diffrn_detector_area_resol_mean 7.31
_diffrn_measured_fraction_theta_full 0.995
_diffrn_measured_fraction_theta_max 0.995
_diffrn_measurement_device_type 'Rigaku Mercury'
_diffrn_measurement_method \w
_diffrn_radiation_type 'Mo K\a'
_diffrn_radiation_wavelength 0.71070
_diffrn_reflns_av_R_equivalents 0.024
_diffrn_reflns_limit_h_max 13
_diffrn_reflns_limit_h_min -13
_diffrn_reflns_limit_k_max 14
_diffrn_reflns_limit_k_min -14
_diffrn_reflns_limit_l_max 15
_diffrn_reflns_limit_l_min -15
_diffrn_reflns_number 15356
_diffrn_reflns_theta_full 27.47
_diffrn_reflns_theta_max 27.47
_exptl_absorpt_coefficient_mu 1.045
_exptl_absorpt_correction_T_max 0.939
_exptl_absorpt_correction_T_min 0.894
_exptl_absorpt_correction_type multi-scan
_exptl_absorpt_process_details 'Jacobson, R. (1998) Private communication'
_exptl_crystal_colour green
_exptl_crystal_density_diffrn 1.513
_exptl_crystal_description block
_exptl_crystal_F_000 618.00
_exptl_crystal_size_max 0.10
_exptl_crystal_size_mid 0.10
_exptl_crystal_size_min 0.06
_refine_diff_density_max 0.44
_refine_diff_density_min -0.47
_refine_ls_extinction_method none
_refine_ls_goodness_of_fit_ref 1.038
_refine_ls_hydrogen_treatment refall
_refine_ls_number_parameters 308
_refine_ls_number_reflns 5882
_refine_ls_R_factor_gt 0.0376
_refine_ls_shift/su_max 0.0000
_refine_ls_structure_factor_coef Fsqd
_refine_ls_weighting_details 'w = 1/[\s^2^(Fo^2^)+(0.0500P)^2^+0.5000P] where P=(Fo^2^+2Fc^2^)/3'
_refine_ls_weighting_scheme calc
_refine_ls_wR_factor_ref 0.0960
_reflns_number_gt 5095
_reflns_number_total 5882
_reflns_threshold_expression F^2^>2.0\s(F^2^)
_cod_data_source_file ic300017k_si_002_11.cif
_cod_data_source_block RRRR-[Ni(mtc-Me)]OTf_complex17
_cod_original_cell_volume 1294.0(4)
_cod_original_formula_sum 'C19 H35.50 F3.50 N4 Ni O3 S3 '
_cod_database_code 4329073

loop_
_symmetry_equiv_pos_site_id
_symmetry_equiv_pos_as_xyz
1 +X,+Y,+Z
2 -X,-Y,-Z

loop_
_atom_site_label
_atom_site_type_symbol
_atom_site_fract_x
_atom_site_fract_y
_atom_site_fract_z
_atom_site_U_iso_or_equiv
_atom_site_adp_type
_atom_site_occupancy
_atom_site_symmetry_multiplicity
_atom_site_calc_flag
_atom_site_refinement_flags
Ni(1) Ni 0.23269(2) 0.08545(2) 0.32359(2) 0.02114(8) Uani 1.00 1 d .
S(1) S 0.22832(6) 0.01020(5) 0.52039(5) 0.03143(13) Uani 1.00 1 d .
S(2) S 0.28067(7) -0.42567(5) 0.45632(6) 0.04104(15) Uani 1.00 1 d .
S(3) S 0.19788(5) 0.24459(5) 0.86899(4) 0.02599(12) Uani 1.00 1 d .
F(1) F -0.00604(18) 0.34088(17) 0.72855(15) 0.0662(5) Uani 1.00 1 d .
F(2) F 0.04678(19) 0.44709(14) 0.84609(19) 0.0725(5) Uani 1.00 1 d .
F(3) F -0.05576(15) 0.29097(17) 0.91270(16) 0.0634(4) Uani 1.00 1 d .
F(4) F 0.3177(3) 0.6651(3) 0.0133(3) 0.0562(8) Uani 0.50 1 d P
O(1) O 0.22896(16) 0.25798(14) 0.98607(13) 0.0349(3) Uani 1.00 1 d .
O(2) O 0.28273(17) 0.30106(16) 0.77606(14) 0.0404(3) Uani 1.00 1 d .
O(3) O 0.16764(17) 0.12649(14) 0.86706(15) 0.0393(3) Uani 1.00 1 d .
N(1) N 0.12942(17) 0.25023(15) 0.35075(15) 0.0249(3) Uani 1.00 1 d .
N(2) N 0.10935(16) 0.08607(15) 0.18290(14) 0.0232(3) Uani 1.00 1 d .
N(3) N 0.33749(17) -0.07520(15) 0.27771(16) 0.0274(3) Uani 1.00 1 d .
N(4) N 0.36769(16) 0.19635(15) 0.22846(15) 0.0253(3) Uani 1.00 1 d .
C(1) C -0.0179(2) 0.2651(2) 0.3311(2) 0.0326(4) Uani 1.00 1 d .
C(2) C -0.0636(2) 0.2472(2) 0.2130(2) 0.0338(4) Uani 1.00 1 d .
C(3) C -0.0351(2) 0.1197(2) 0.1984(2) 0.0304(4) Uani 1.00 1 d .
C(4) C 0.1332(2) -0.03255(19) 0.15408(19) 0.0306(4) Uani 1.00 1 d .
C(5) C 0.2833(2) -0.0699(2) 0.15832(19) 0.0320(4) Uani 1.00 1 d .
C(6) C 0.4861(2) -0.0776(2) 0.2754(2) 0.0403(5) Uani 1.00 1 d .
C(7) C 0.5417(2) 0.0351(2) 0.2020(2) 0.0451(6) Uani 1.00 1 d .
C(8) C 0.5093(2) 0.1465(2) 0.2482(2) 0.0362(5) Uani 1.00 1 d .
C(9) C 0.3434(2) 0.31225(19) 0.2635(2) 0.0316(4) Uani 1.00 1 d .
C(10) C 0.1943(2) 0.34778(18) 0.26908(19) 0.0302(4) Uani 1.00 1 d .
C(11) C 0.1532(2) 0.25411(19) 0.47643(18) 0.0337(5) Uani 1.00 1 d .
C(12) C 0.1316(2) 0.1369(2) 0.56219(19) 0.0340(4) Uani 1.00 1 d .
C(13) C 0.3001(2) -0.18273(18) 0.36747(19) 0.0309(4) Uani 1.00 1 d .
C(14) C 0.3512(2) -0.3071(2) 0.3477(2) 0.0415(5) Uani 1.00 1 d .
C(15) C 0.3610(2) -0.4203(2) 0.5910(2) 0.0457(6) Uani 1.00 1 d .
C(16) C 0.0377(2) 0.3359(2) 0.8368(2) 0.0388(5) Uani 1.00 1 d .
C(17) C 0.4002(3) 0.5879(2) 0.0069(2) 0.0578(8) Uani 1.00 1 d .
C(18) C 0.3788(3) 0.5037(2) -0.0553(2) 0.0551(7) Uani 1.00 1 d .
C(19) C 0.4791(3) 0.4158(2) -0.0628(2) 0.0552(7) Uani 1.00 1 d .
H(1) H 0.1373 0.1422 0.1174 0.028 Uiso 1.00 1 c R
H(2) H 0.3486 0.2101 0.1478 0.030 Uiso 1.00 1 c R
H(3) H -0.0533 0.3470 0.3371 0.039 Uiso 1.00 1 c R
H(4) H -0.0585 0.2074 0.3961 0.039 Uiso 1.00 1 c R
H(5) H -0.1613 0.2712 0.2046 0.041 Uiso 1.00 1 c R
H(6) H -0.0190 0.3014 0.1477 0.041 Uiso 1.00 1 c R
H(7) H -0.0678 0.0635 0.2694 0.036 Uiso 1.00 1 c R
H(8) H -0.0847 0.1120 0.1282 0.036 Uiso 1.00 1 c R
H(9) H 0.0978 -0.0275 0.0737 0.037 Uiso 1.00 1 c R
H(10) H 0.0871 -0.0926 0.2124 0.037 Uiso 1.00 1 c R
H(11) H 0.3015 -0.1498 0.1403 0.038 Uiso 1.00 1 c R
H(12) H 0.3283 -0.0114 0.0973 0.038 Uiso 1.00 1 c R
H(13) H 0.5240 -0.1468 0.2441 0.048 Uiso 1.00 1 c R
H(14) H 0.5183 -0.0921 0.3584 0.048 Uiso 1.00 1 c R
H(15) H 0.6402 0.0185 0.1980 0.054 Uiso 1.00 1 c R
H(16) H 0.5065 0.0518 0.1198 0.054 Uiso 1.00 1 c R
H(17) H 0.5293 0.1268 0.3345 0.043 Uiso 1.00 1 c R
H(18) H 0.5672 0.2082 0.2078 0.043 Uiso 1.00 1 c R
H(19) H 0.3851 0.3753 0.2049 0.038 Uiso 1.00 1 c R
H(20) H 0.3845 0.3043 0.3423 0.038 Uiso 1.00 1 c R
H(21) H 0.1781 0.4224 0.2975 0.036 Uiso 1.00 1 c R
H(22) H 0.1550 0.3637 0.1885 0.036 Uiso 1.00 1 c R
H(23) H 0.0917 0.3195 0.4964 0.040 Uiso 1.00 1 c R
H(24) H 0.2461 0.2721 0.4847 0.040 Uiso 1.00 1 c R
H(25) H 0.0353 0.1256 0.5639 0.041 Uiso 1.00 1 c R
H(26) H 0.1582 0.1396 0.6432 0.041 Uiso 1.00 1 c R
H(27) H 0.2011 -0.1771 0.3717 0.037 Uiso 1.00 1 c R
H(28) H 0.3329 -0.1785 0.4461 0.037 Uiso 1.00 1 c R
H(29) H 0.4501 -0.3192 0.3541 0.050 Uiso 1.00 1 c R
H(30) H 0.3264 -0.3109 0.2666 0.050 Uiso 1.00 1 c R
H(31) H 0.3207 -0.3504 0.6183 0.055 Uiso 1.00 1 c R
H(32) H 0.4567 -0.4139 0.5762 0.055 Uiso 1.00 1 c R
H(33) H 0.3497 -0.4938 0.6523 0.055 Uiso 1.00 1 c R
H(34) H 0.2948 0.5068 -0.0926 0.066 Uiso 1.00 1 c R
H(35) H 0.4660 0.3578 -0.1061 0.066 Uiso 1.00 1 c R

loop_
_atom_site_aniso_label
_atom_site_aniso_U_11
_atom_site_aniso_U_22
_atom_site_aniso_U_33
_atom_site_aniso_U_12
_atom_site_aniso_U_13
_atom_site_aniso_U_23
Ni(1) 0.02300(14) 0.02102(14) 0.01884(14) -0.00254(10) -0.00151(10) -0.00349(10)
S(1) 0.0388(3) 0.0304(2) 0.0209(2) 0.0031(2) -0.0011(2) -0.0010(2)
S(2) 0.0487(3) 0.0289(3) 0.0455(3) -0.0068(2) -0.0061(2) -0.0070(2)
S(3) 0.0274(2) 0.0263(2) 0.0231(2) -0.00297(19) -0.00213(19) -0.0036(2)
F(1) 0.0592(10) 0.0873(13) 0.0467(9) 0.0163(9) -0.0294(7) -0.0135(8)
F(2) 0.0718(12) 0.0357(8) 0.1093(15) 0.0182(8) -0.0263(10) -0.0245(9)
F(3) 0.0334(8) 0.0913(13) 0.0671(11) 0.0016(8) 0.0077(7) -0.0262(9)
F(4) 0.0400(16) 0.0560(19) 0.079(2) -0.0004(14) 0.0081(16) -0.0310(18)
O(1) 0.0401(8) 0.0419(9) 0.0226(7) -0.0131(7) -0.0052(6) -0.0031(6)
O(2) 0.0408(9) 0.0484(10) 0.0311(8) -0.0103(7) 0.0081(7) -0.0060(7)
O(3) 0.0438(9) 0.0293(8) 0.0465(9) -0.0047(6) -0.0037(7) -0.0120(7)
N(1) 0.0299(8) 0.0226(8) 0.0216(8) -0.0018(6) 0.0001(6) -0.0047(6)
N(2) 0.0242(8) 0.0239(8) 0.0210(8) -0.0050(6) -0.0010(6) -0.0032(6)
N(3) 0.0267(8) 0.0251(8) 0.0288(9) 0.0022(6) -0.0002(7) -0.0057(7)
N(4) 0.0224(8) 0.0281(8) 0.0240(8) -0.0053(6) -0.0033(6) -0.0021(7)
C(1) 0.0295(10) 0.0303(11) 0.0361(11) 0.0043(8) 0.0017(9) -0.0078(9)
C(2) 0.0271(10) 0.0341(11) 0.0371(12) 0.0026(8) -0.0042(9) -0.0045(9)
C(3) 0.0217(9) 0.0345(11) 0.0343(11) -0.0055(8) -0.0026(8) -0.0055(9)
C(4) 0.0386(11) 0.0273(10) 0.0281(10) -0.0059(8) -0.0049(9) -0.0092(8)
C(5) 0.0403(12) 0.0296(11) 0.0267(10) 0.0005(9) 0.0032(9) -0.0106(8)
C(6) 0.0278(11) 0.0340(12) 0.0555(15) 0.0060(9) 0.0018(10) -0.0079(11)
C(7) 0.0254(11) 0.0483(15) 0.0579(16) 0.0011(10) 0.0092(11) -0.0087(12)
C(8) 0.0209(10) 0.0382(12) 0.0459(13) -0.0037(8) -0.0031(9) -0.0026(10)
C(9) 0.0349(11) 0.0277(10) 0.0319(11) -0.0101(8) -0.0029(9) -0.0036(8)
C(10) 0.0392(11) 0.0221(9) 0.0283(10) -0.0042(8) -0.0013(9) -0.0036(8)
C(11) 0.0509(13) 0.0288(11) 0.0232(10) -0.0033(9) -0.0010(9) -0.0100(8)
C(12) 0.0448(13) 0.0349(12) 0.0218(10) -0.0004(9) 0.0009(9) -0.0074(9)
C(13) 0.0386(11) 0.0246(10) 0.0281(10) 0.0008(8) 0.0004(9) -0.0057(8)
C(14) 0.0539(15) 0.0298(12) 0.0403(13) 0.0005(10) 0.0037(11) -0.0097(10)
C(15) 0.0503(15) 0.0404(14) 0.0441(14) -0.0031(11) -0.0091(11) -0.0057(11)
C(16) 0.0361(12) 0.0397(13) 0.0391(12) 0.0029(10) -0.0068(10) -0.0089(10)
C(17) 0.071(2) 0.0571(18) 0.0480(16) -0.0363(16) 0.0050(14) -0.0061(14)
C(18) 0.0622(18) 0.0631(18) 0.0432(15) -0.0339(15) -0.0044(13) -0.0068(13)
C(19) 0.078(2) 0.0535(17) 0.0428(15) -0.0383(16) 0.0014(14) -0.0141(13)

loop_
_atom_type_symbol
_atom_type_description
_atom_type_scat_dispersion_real
_atom_type_scat_dispersion_imag
_atom_type_scat_source
C C 0.003 0.002
;
International Tables for Crystallography
(1992, Vol. C, Tables 4.2.6.8 and 6.1.1.4)
;
H H 0.000 0.000
;
International Tables for Crystallography
(1992, Vol. C, Table 6.1.1.4)
;
N N 0.006 0.003
;
International Tables for Crystallography
(1992, Vol. C, Tables 4.2.6.8 and 6.1.1.4)
;
O O 0.011 0.006
;
International Tables for Crystallography
(1992, Vol. C, Tables 4.2.6.8 and 6.1.1.4)
;
Ni Ni 0.339 1.112
;
International Tables for Crystallography
(1992, Vol. C, Tables 4.2.6.8 and 6.1.1.4)
;
F F 0.017 0.010
;
International Tables for Crystallography
(1992, Vol. C, Tables 4.2.6.8 and 6.1.1.4)
;
S S 0.125 0.123
;
International Tables for Crystallography
(1992, Vol. C, Tables 4.2.6.8 and 6.1.1.4)
;

loop_
_geom_angle_atom_site_label_1
_geom_angle_atom_site_label_2
_geom_angle_atom_site_label_3
_geom_angle
_geom_angle_publ_flag
_geom_angle_site_symmetry_1
_geom_angle_site_symmetry_3
S(1) Ni(1) N(1) 88.45(4) yes . .
S(1) Ni(1) N(2) 134.93(4) yes . .
S(1) Ni(1) N(3) 96.94(4) yes . .
S(1) Ni(1) N(4) 127.13(5) yes . .
N(1) Ni(1) N(2) 92.48(6) yes . .
N(1) Ni(1) N(3) 174.60(6) yes . .
N(1) Ni(1) N(4) 84.32(6) yes . .
N(2) Ni(1) N(3) 83.61(6) yes . .
N(2) Ni(1) N(4) 97.74(6) yes . .
N(3) Ni(1) N(4) 92.51(6) yes . .
Ni(1) S(1) C(12) 98.69(6) yes . .
C(14) S(2) C(15) 102.05(12) yes . .
O(1) S(3) O(2) 114.60(10) yes . .
O(1) S(3) O(3) 114.09(9) yes . .
O(1) S(3) C(16) 102.28(10) yes . .
O(2) S(3) O(3) 116.43(11) yes . .
O(2) S(3) C(16) 103.38(10) yes . .
O(3) S(3) C(16) 103.54(11) yes . .
Ni(1) N(1) C(1) 115.22(14) yes . .
Ni(1) N(1) C(10) 105.45(12) yes . .
Ni(1) N(1) C(11) 107.77(11) yes . .
C(1) N(1) C(10) 111.23(14) yes . .
C(1) N(1) C(11) 107.70(17) yes . .
C(10) N(1) C(11) 109.32(17) yes . .
Ni(1) N(2) C(3) 116.26(13) yes . .
Ni(1) N(2) C(4) 108.38(11) yes . .
C(3) N(2) C(4) 111.13(17) yes . .
Ni(1) N(3) C(5) 103.31(11) yes . .
Ni(1) N(3) C(6) 113.84(14) yes . .
Ni(1) N(3) C(13) 107.88(12) yes . .
C(5) N(3) C(6) 111.40(18) yes . .
C(5) N(3) C(13) 111.39(17) yes . .
C(6) N(3) C(13) 108.91(15) yes . .
Ni(1) N(4) C(8) 114.10(12) yes . .
Ni(1) N(4) C(9) 106.72(12) yes . .
C(8) N(4) C(9) 110.55(18) yes . .
N(1) C(1) C(2) 115.88(18) yes . .
C(1) C(2) C(3) 114.62(17) yes . .
N(2) C(3) C(2) 112.08(18) yes . .
N(2) C(4) C(5) 108.22(18) yes . .
N(3) C(5) C(4) 110.36(18) yes . .
N(3) C(6) C(7) 116.08(17) yes . .
C(6) C(7) C(8) 115.3(2) yes . .
N(4) C(8) C(7) 112.3(2) yes . .
N(4) C(9) C(10) 109.63(18) yes . .
N(1) C(10) C(9) 110.20(15) yes . .
N(1) C(11) C(12) 111.64(19) yes . .
S(1) C(12) C(11) 111.54(16) yes . .
N(3) C(13) C(14) 117.55(18) yes . .
S(2) C(14) C(13) 111.06(17) yes . .
S(3) C(16) F(1) 111.96(18) yes . .
S(3) C(16) F(2) 110.73(18) yes . .
S(3) C(16) F(3) 111.00(15) yes . .
F(1) C(16) F(2) 108.44(19) yes . .
F(1) C(16) F(3) 106.9(2) yes . .
F(2) C(16) F(3) 107.6(2) yes . .
F(4) C(17) C(18) 121.1(3) yes . .
F(4) C(17) C(19) 117.7(3) yes . 2_665
C(18) C(17) C(19) 121.1(3) yes . 2_665
C(17) C(18) C(19) 119.5(3) yes . .
C(17) C(19) C(18) 119.4(3) yes 2_665 .
Ni(1) N(2) H(1) 106.9 no . .
C(3) N(2) H(1) 106.9 no . .
C(4) N(2) H(1) 106.9 no . .
Ni(1) N(4) H(2) 108.4 no . .
C(8) N(4) H(2) 108.4 no . .
C(9) N(4) H(2) 108.4 no . .
N(1) C(1) H(3) 108.3 no . .
N(1) C(1) H(4) 108.3 no . .
C(2) C(1) H(3) 108.3 no . .
C(2) C(1) H(4) 108.3 no . .
H(3) C(1) H(4) 107.4 no . .
C(1) C(2) H(5) 108.6 no . .
C(1) C(2) H(6) 108.6 no . .
C(3) C(2) H(5) 108.6 no . .
C(3) C(2) H(6) 108.6 no . .
H(5) C(2) H(6) 107.6 no . .
N(2) C(3) H(7) 109.2 no . .
N(2) C(3) H(8) 109.2 no . .
C(2) C(3) H(7) 109.2 no . .
C(2) C(3) H(8) 109.2 no . .
H(7) C(3) H(8) 107.9 no . .
N(2) C(4) H(9) 110.1 no . .
N(2) C(4) H(10) 110.1 no . .
C(5) C(4) H(9) 110.1 no . .
C(5) C(4) H(10) 110.1 no . .
H(9) C(4) H(10) 108.4 no . .
N(3) C(5) H(11) 109.6 no . .
N(3) C(5) H(12) 109.6 no . .
C(4) C(5) H(11) 109.6 no . .
C(4) C(5) H(12) 109.6 no . .
H(11) C(5) H(12) 108.1 no . .
N(3) C(6) H(13) 108.3 no . .
N(3) C(6) H(14) 108.3 no . .
C(7) C(6) H(13) 108.3 no . .
C(7) C(6) H(14) 108.3 no . .
H(13) C(6) H(14) 107.4 no . .
C(6) C(7) H(15) 108.4 no . .
C(6) C(7) H(16) 108.4 no . .
C(8) C(7) H(15) 108.4 no . .
C(8) C(7) H(16) 108.4 no . .
H(15) C(7) H(16) 107.5 no . .
N(4) C(8) H(17) 109.1 no . .
N(4) C(8) H(18) 109.1 no . .
C(7) C(8) H(17) 109.1 no . .
C(7) C(8) H(18) 109.1 no . .
H(17) C(8) H(18) 107.9 no . .
N(4) C(9) H(19) 109.7 no . .
N(4) C(9) H(20) 109.7 no . .
C(10) C(9) H(19) 109.7 no . .
C(10) C(9) H(20) 109.7 no . .
H(19) C(9) H(20) 108.2 no . .
N(1) C(10) H(21) 109.6 no . .
N(1) C(10) H(22) 109.6 no . .
C(9) C(10) H(21) 109.6 no . .
C(9) C(10) H(22) 109.6 no . .
H(21) C(10) H(22) 108.1 no . .
N(1) C(11) H(23) 109.3 no . .
N(1) C(11) H(24) 109.3 no . .
C(12) C(11) H(23) 109.3 no . .
C(12) C(11) H(24) 109.3 no . .
H(23) C(11) H(24) 108.0 no . .
S(1) C(12) H(25) 109.3 no . .
S(1) C(12) H(26) 109.3 no . .
C(11) C(12) H(25) 109.3 no . .
C(11) C(12) H(26) 109.3 no . .
H(25) C(12) H(26) 108.0 no . .
N(3) C(13) H(27) 107.9 no . .
N(3) C(13) H(28) 107.9 no . .
C(14) C(13) H(27) 107.9 no . .
C(14) C(13) H(28) 107.9 no . .
H(27) C(13) H(28) 107.2 no . .
S(2) C(14) H(29) 109.4 no . .
S(2) C(14) H(30) 109.4 no . .
C(13) C(14) H(29) 109.4 no . .
C(13) C(14) H(30) 109.4 no . .
H(29) C(14) H(30) 108.0 no . .
S(2) C(15) H(31) 109.5 no . .
S(2) C(15) H(32) 109.5 no . .
S(2) C(15) H(33) 109.5 no . .
H(31) C(15) H(32) 109.5 no . .
H(31) C(15) H(33) 109.5 no . .
H(32) C(15) H(33) 109.5 no . .
C(17) C(18) H(34) 120.3 no . .
C(19) C(18) H(34) 120.3 no . .
C(17) C(19) H(35) 120.3 no 2_665 .
C(18) C(19) H(35) 120.3 no . .

loop_
_geom_bond_atom_site_label_1
_geom_bond_atom_site_label_2
_geom_bond_distance
_geom_bond_publ_flag
_geom_bond_site_symmetry_2
Ni(1) S(1) 2.2343(5) yes .
Ni(1) N(1) 2.1513(17) yes .
Ni(1) N(2) 2.0683(17) yes .
Ni(1) N(3) 2.2013(18) yes .
Ni(1) N(4) 2.0780(16) yes .
S(1) C(12) 1.823(2) yes .
S(2) C(14) 1.814(2) yes .
S(2) C(15) 1.790(2) yes .
S(3) O(1) 1.4462(16) yes .
S(3) O(2) 1.4311(16) yes .
S(3) O(3) 1.4335(18) yes .
S(3) C(16) 1.818(2) yes .
F(1) C(16) 1.324(3) yes .
F(2) C(16) 1.326(3) yes .
F(3) C(16) 1.330(2) yes .
F(4) C(17) 1.162(4) yes .
N(1) C(1) 1.488(2) yes .
N(1) C(10) 1.484(2) yes .
N(1) C(11) 1.492(2) yes .
N(2) C(3) 1.479(2) yes .
N(2) C(4) 1.479(2) yes .
N(3) C(5) 1.483(2) yes .
N(3) C(6) 1.490(2) yes .
N(3) C(13) 1.490(2) yes .
N(4) C(8) 1.476(2) yes .
N(4) C(9) 1.483(3) yes .
C(1) C(2) 1.520(3) yes .
C(2) C(3) 1.516(3) yes .
C(4) C(5) 1.521(3) yes .
C(6) C(7) 1.525(3) yes .
C(7) C(8) 1.508(3) yes .
C(9) C(10) 1.513(3) yes .
C(11) C(12) 1.504(2) yes .
C(13) C(14) 1.538(3) yes .
C(17) C(18) 1.380(5) yes .
C(17) C(19) 1.379(4) yes 2_665
C(18) C(19) 1.366(4) yes .
N(2) H(1) 0.930 no .
N(4) H(2) 0.930 no .
C(1) H(3) 0.990 no .
C(1) H(4) 0.990 no .
C(2) H(5) 0.990 no .
C(2) H(6) 0.990 no .
C(3) H(7) 0.990 no .
C(3) H(8) 0.990 no .
C(4) H(9) 0.990 no .
C(4) H(10) 0.990 no .
C(5) H(11) 0.990 no .
C(5) H(12) 0.990 no .
C(6) H(13) 0.990 no .
C(6) H(14) 0.990 no .
C(7) H(15) 0.990 no .
C(7) H(16) 0.990 no .
C(8) H(17) 0.990 no .
C(8) H(18) 0.990 no .
C(9) H(19) 0.990 no .
C(9) H(20) 0.990 no .
C(10) H(21) 0.990 no .
C(10) H(22) 0.990 no .
C(11) H(23) 0.990 no .
C(11) H(24) 0.990 no .
C(12) H(25) 0.990 no .
C(12) H(26) 0.990 no .
C(13) H(27) 0.990 no .
C(13) H(28) 0.990 no .
C(14) H(29) 0.990 no .
C(14) H(30) 0.990 no .
C(15) H(31) 0.980 no .
C(15) H(32) 0.980 no .
C(15) H(33) 0.980 no .
C(18) H(34) 0.950 no .
C(19) H(35) 0.950 no .

loop_
_geom_contact_atom_site_label_1
_geom_contact_atom_site_label_2
_geom_contact_distance
_geom_contact_site_symmetry_2
S(2) F(1) 3.4386(18) 2_556
F(1) S(2) 3.4386(18) 2_556
F(1) C(11) 3.595(2) .
F(1) C(12) 3.537(3) .
F(2) C(1) 3.439(2) 2_566
F(2) C(2) 3.448(2) 2_566
F(2) C(10) 3.257(2) 2_566
F(3) F(4) 2.780(3) 2_566
F(3) C(2) 3.390(3) 1_556
F(3) C(3) 3.415(2) 1_556
F(3) C(4) 3.427(3) 2_556
F(4) F(3) 2.780(3) 2_566
F(4) C(2) 3.587(4) 2_565
O(1) N(2) 2.962(2) 1_556
O(1) N(4) 3.054(2) 1_556
O(1) C(18) 3.283(3) 1_556
O(1) C(19) 3.224(3) 1_556
O(2) C(6) 3.428(2) 2_656
O(2) C(15) 3.560(3) 1_565
O(2) C(19) 3.328(3) 1_556
O(3) C(3) 3.513(3) 2_556
O(3) C(4) 3.414(2) 1_556
O(3) C(4) 3.355(2) 2_556
O(3) C(7) 3.472(2) 2_656
O(3) C(12) 3.529(2) .
N(2) O(1) 2.962(2) 1_554
N(4) O(1) 3.054(2) 1_554
C(1) F(2) 3.439(2) 2_566
C(2) F(2) 3.448(2) 2_566
C(2) F(3) 3.390(3) 1_554
C(2) F(4) 3.587(4) 2_565
C(3) F(3) 3.415(2) 1_554
C(3) O(3) 3.513(3) 2_556
C(4) F(3) 3.427(3) 2_556
C(4) O(3) 3.414(2) 1_554
C(4) O(3) 3.355(2) 2_556
C(6) O(2) 3.428(2) 2_656
C(7) O(3) 3.472(3) 2_656
C(10) F(2) 3.257(2) 2_566
C(11) F(1) 3.595(2) .
C(12) F(1) 3.537(3) .
C(12) O(3) 3.529(2) .
C(15) O(2) 3.560(3) 1_545
C(18) O(1) 3.283(3) 1_554
C(19) O(1) 3.224(3) 1_554
C(19) O(2) 3.328(3) 1_554
S(1) H(4) 3.136 2_556
S(1) H(7) 2.892 2_556
S(1) H(14) 3.269 2_656
S(1) H(15) 3.474 2_656
S(1) H(17) 3.052 2_656
S(1) H(25) 3.493 2_556
S(2) H(3) 3.478 2_556
S(2) H(21) 3.093 1_545
S(2) H(24) 3.477 1_545
S(2) H(32) 3.122 2_646
S(3) H(1) 2.910 1_556
S(3) H(2) 3.514 1_556
S(3) H(12) 3.599 1_556
S(3) H(13) 3.262 2_656
S(3) H(15) 3.529 2_656
S(3) H(26) 3.186 .
S(3) H(34) 3.408 1_556
S(3) H(35) 3.169 1_556
F(1) H(10) 2.978 2_556
F(1) H(21) 3.020 2_566
F(1) H(23) 2.897 .
F(1) H(25) 3.465 .
F(1) H(26) 3.046 .
F(1) H(27) 3.278 2_556
F(1) H(30) 3.273 2_556
F(2) H(3) 2.780 2_566
F(2) H(5) 3.477 2_566
F(2) H(6) 3.570 1_556
F(2) H(6) 2.902 2_566
F(2) H(21) 2.890 2_566
F(2) H(22) 2.770 2_566
F(2) H(34) 2.809 1_556
F(3) H(1) 3.136 1_556
F(3) H(5) 3.480 1_556
F(3) H(6) 2.788 1_556
F(3) H(8) 2.859 1_556
F(3) H(9) 3.080 2_556
F(3) H(10) 3.037 2_556
F(3) H(11) 3.251 2_556
F(3) H(30) 3.414 2_556
F(4) H(5) 2.900 2_565
F(4) H(6) 3.505 2_565
F(4) H(8) 3.405 2_565
F(4) H(11) 2.861 1_565
F(4) H(18) 2.906 2_665
F(4) H(19) 3.540 .
F(4) H(30) 3.016 1_565
O(1) H(1) 2.041 1_556
O(1) H(2) 2.171 1_556
O(1) H(6) 3.150 1_556
O(1) H(9) 3.589 1_556
O(1) H(12) 3.122 1_556
O(1) H(16) 3.576 1_556
O(1) H(22) 2.939 1_556
O(1) H(34) 2.937 1_556
O(1) H(35) 2.833 1_556
O(2) H(13) 2.532 2_656
O(2) H(14) 3.583 2_656
O(2) H(24) 3.502 .
O(2) H(26) 3.065 .
O(2) H(29) 3.050 2_656
O(2) H(33) 2.601 1_565
O(2) H(34) 3.127 1_556
O(2) H(35) 2.549 1_556
O(3) H(1) 2.955 1_556
O(3) H(7) 3.248 2_556
O(3) H(8) 2.949 2_556
O(3) H(9) 2.740 1_556
O(3) H(9) 3.016 2_556
O(3) H(10) 2.838 2_556
O(3) H(12) 3.134 1_556
O(3) H(13) 3.337 2_656
O(3) H(15) 2.631 2_656
O(3) H(26) 2.563 .
C(1) H(31) 3.179 2_556
C(2) H(31) 3.481 2_556
C(2) H(34) 3.490 2_565
C(3) H(15) 3.584 1_455
C(3) H(25) 3.436 2_556
C(3) H(26) 3.448 2_556
C(4) H(9) 3.446 2_555
C(9) H(32) 3.256 2_656
C(12) H(7) 2.764 2_556
C(12) H(10) 3.351 2_556
C(12) H(27) 3.419 2_556
C(13) H(4) 3.595 2_556
C(13) H(25) 3.473 2_556
C(14) H(32) 3.492 2_646
C(14) H(33) 3.575 2_646
C(14) H(35) 3.443 2_655
C(15) H(3) 3.258 2_556
C(15) H(20) 3.205 2_656
C(15) H(29) 3.302 2_646
C(15) H(32) 3.408 2_646
C(16) H(1) 3.563 1_556
C(16) H(6) 3.564 1_556
C(16) H(10) 3.370 2_556
C(16) H(21) 3.409 2_566
C(17) H(5) 3.449 2_565
C(17) H(18) 3.020 2_665
C(17) H(19) 2.938 .
C(17) H(19) 3.208 2_665
C(17) H(30) 3.514 1_565
C(18) H(5) 3.355 2_565
C(18) H(18) 3.460 2_665
C(18) H(19) 3.016 .
C(18) H(19) 3.153 2_665
C(18) H(33) 3.399 1_564
C(19) H(2) 3.320 .
C(19) H(18) 3.516 .
C(19) H(19) 3.157 .
C(19) H(19) 3.011 2_665
C(19) H(30) 3.390 2_655
C(19) H(33) 3.450 1_564
H(1) S(3) 2.910 1_554
H(1) F(3) 3.136 1_554
H(1) O(1) 2.041 1_554
H(1) O(3) 2.955 1_554
H(1) C(16) 3.563 1_554
H(2) S(3) 3.514 1_554
H(2) O(1) 2.171 1_554
H(2) C(19) 3.320 .
H(2) H(35) 3.283 .
H(3) S(2) 3.478 2_556
H(3) F(2) 2.780 2_566
H(3) C(15) 3.258 2_556
H(3) H(31) 2.722 2_556
H(3) H(33) 3.275 2_556
H(4) S(1) 3.136 2_556
H(4) C(13) 3.595 2_556
H(4) H(27) 2.980 2_556
H(4) H(28) 3.274 2_556
H(4) H(31) 2.936 2_556
H(5) F(2) 3.477 2_566
H(5) F(3) 3.480 1_554
H(5) F(4) 2.900 2_565
H(5) C(17) 3.449 2_565
H(5) C(18) 3.355 2_565
H(5) H(18) 2.897 1_455
H(5) H(31) 2.834 2_556
H(5) H(34) 2.785 2_565
H(6) F(2) 3.570 1_554
H(6) F(2) 2.902 2_566
H(6) F(3) 2.788 1_554
H(6) F(4) 3.505 2_565
H(6) O(1) 3.150 1_554
H(6) C(16) 3.564 1_554
H(6) H(34) 3.321 2_565
H(7) S(1) 2.892 2_556
H(7) O(3) 3.248 2_556
H(7) C(12) 2.764 2_556
H(7) H(15) 3.197 1_455
H(7) H(25) 2.534 2_556
H(7) H(26) 2.572 2_556
H(8) F(3) 2.859 1_554
H(8) F(4) 3.405 2_565
H(8) O(3) 2.949 2_556
H(8) H(9) 2.754 2_555
H(8) H(15) 3.096 1_455
H(8) H(26) 3.553 2_556
H(9) F(3) 3.080 2_556
H(9) O(1) 3.589 1_554
H(9) O(3) 2.740 1_554
H(9) O(3) 3.016 2_556
H(9) C(4) 3.446 2_555
H(9) H(8) 2.754 2_555
H(9) H(9) 2.558 2_555
H(10) F(1) 2.978 2_556
H(10) F(3) 3.037 2_556
H(10) O(3) 2.838 2_556
H(10) C(12) 3.351 2_556
H(10) C(16) 3.370 2_556
H(10) H(25) 2.800 2_556
H(10) H(26) 2.970 2_556
H(11) F(3) 3.251 2_556
H(11) F(4) 2.861 1_545
H(11) H(16) 3.553 2_655
H(11) H(35) 3.249 2_655
H(12) S(3) 3.599 1_554
H(12) O(1) 3.122 1_554
H(12) O(3) 3.134 1_554
H(12) H(15) 3.446 2_655
H(12) H(16) 3.080 2_655
H(13) S(3) 3.262 2_656
H(13) O(2) 2.532 2_656
H(13) O(3) 3.337 2_656
H(13) H(26) 3.495 2_656
H(13) H(35) 3.211 2_655
H(14) S(1) 3.269 2_656
H(14) O(2) 3.583 2_656
H(14) H(17) 3.509 2_656
H(14) H(24) 3.242 2_656
H(14) H(26) 3.236 2_656
H(15) S(1) 3.474 2_656
H(15) S(3) 3.529 2_656
H(15) O(3) 2.631 2_656
H(15) C(3) 3.584 1_655
H(15) H(7) 3.197 1_655
H(15) H(8) 3.096 1_655
H(15) H(12) 3.446 2_655
H(15) H(26) 2.923 2_656
H(16) O(1) 3.576 1_554
H(16) H(11) 3.553 2_655
H(16) H(12) 3.080 2_655
H(16) H(16) 3.286 2_655
H(17) S(1) 3.052 2_656
H(17) H(14) 3.509 2_656
H(17) H(28) 3.132 2_656
H(17) H(31) 3.287 2_656
H(18) F(4) 2.906 2_665
H(18) C(17) 3.020 2_665
H(18) C(18) 3.460 2_665
H(18) C(19) 3.516 .
H(18) H(5) 2.897 1_655
H(18) H(31) 3.183 2_656
H(19) F(4) 3.540 .
H(19) C(17) 2.938 .
H(19) C(17) 3.208 2_665
H(19) C(18) 3.016 .
H(19) C(18) 3.153 2_665
H(19) C(19) 3.157 .
H(19) C(19) 3.011 2_665
H(19) H(31) 3.581 2_656
H(19) H(32) 3.169 2_656
H(19) H(34) 3.507 .
H(19) H(35) 3.500 2_665
H(20) C(15) 3.205 2_656
H(20) H(31) 3.129 2_656
H(20) H(32) 2.476 2_656
H(21) S(2) 3.093 1_565
H(21) F(1) 3.020 2_566
H(21) F(2) 2.890 2_566
H(21) C(16) 3.409 2_566
H(21) H(30) 3.502 1_565
H(22) F(2) 2.770 2_566
H(22) O(1) 2.939 1_554
H(23) F(1) 2.897 .
H(24) S(2) 3.477 1_565
H(24) O(2) 3.502 .
H(24) H(14) 3.242 2_656
H(24) H(32) 3.537 2_656
H(25) S(1) 3.493 2_556
H(25) F(1) 3.465 .
H(25) C(3) 3.436 2_556
H(25) C(13) 3.473 2_556
H(25) H(7) 2.534 2_556
H(25) H(10) 2.800 2_556
H(25) H(27) 2.524 2_556
H(26) S(3) 3.186 .
H(26) F(1) 3.046 .
H(26) O(2) 3.065 .
H(26) O(3) 2.563 .
H(26) C(3) 3.448 2_556
H(26) H(7) 2.572 2_556
H(26) H(8) 3.553 2_556
H(26) H(10) 2.970 2_556
H(26) H(13) 3.495 2_656
H(26) H(14) 3.236 2_656
H(26) H(15) 2.923 2_656
H(26) H(27) 3.592 2_556
H(27) F(1) 3.278 2_556
H(27) C(12) 3.419 2_556
H(27) H(4) 2.980 2_556
H(27) H(25) 2.524 2_556
H(27) H(26) 3.592 2_556
H(28) H(4) 3.274 2_556
H(28) H(17) 3.132 2_656
H(29) O(2) 3.050 2_656
H(29) C(15) 3.302 2_646
H(29) H(32) 3.033 2_646
H(29) H(33) 2.796 2_646
H(29) H(35) 3.095 2_655
H(30) F(1) 3.273 2_556
H(30) F(3) 3.414 2_556
H(30) F(4) 3.016 1_545
H(30) C(17) 3.514 1_545
H(30) C(19) 3.390 2_655
H(30) H(21) 3.502 1_545
H(30) H(35) 2.855 2_655
H(31) C(1) 3.179 2_556
H(31) C(2) 3.481 2_556
H(31) H(3) 2.722 2_556
H(31) H(4) 2.936 2_556
H(31) H(5) 2.834 2_556
H(31) H(17) 3.287 2_656
H(31) H(18) 3.183 2_656
H(31) H(19) 3.581 2_656
H(31) H(20) 3.129 2_656
H(31) H(34) 3.372 1_546
H(32) S(2) 3.122 2_646
H(32) C(9) 3.256 2_656
H(32) C(14) 3.492 2_646
H(32) C(15) 3.408 2_646
H(32) H(19) 3.169 2_656
H(32) H(20) 2.476 2_656
H(32) H(24) 3.537 2_656
H(32) H(29) 3.033 2_646
H(32) H(32) 3.011 2_646
H(32) H(33) 3.547 2_646
H(33) O(2) 2.601 1_545
H(33) C(14) 3.575 2_646
H(33) C(18) 3.399 1_546
H(33) C(19) 3.450 1_546
H(33) H(3) 3.275 2_556
H(33) H(29) 2.796 2_646
H(33) H(32) 3.547 2_646
H(33) H(34) 2.994 1_546
H(33) H(35) 3.085 1_546
H(34) S(3) 3.408 1_554
H(34) F(2) 2.809 1_554
H(34) O(1) 2.937 1_554
H(34) O(2) 3.127 1_554
H(34) C(2) 3.490 2_565
H(34) H(5) 2.785 2_565
H(34) H(6) 3.321 2_565
H(34) H(19) 3.507 .
H(34) H(31) 3.372 1_564
H(34) H(33) 2.994 1_564
H(35) S(3) 3.169 1_554
H(35) O(1) 2.833 1_554
H(35) O(2) 2.549 1_554
H(35) C(14) 3.443 2_655
H(35) H(2) 3.283 .
H(35) H(11) 3.249 2_655
H(35) H(13) 3.211 2_655
H(35) H(19) 3.500 2_665
H(35) H(29) 3.095 2_655
H(35) H(30) 2.855 2_655
H(35) H(33) 3.085 1_564

loop_
_geom_torsion_atom_site_label_1
_geom_torsion_atom_site_label_2
_geom_torsion_atom_site_label_3
_geom_torsion_atom_site_label_4
_geom_torsion
_geom_torsion_site_symmetry_1
_geom_torsion_site_symmetry_3
_geom_torsion_site_symmetry_4
S(1) Ni(1) N(1) C(1) -98.39(13) . . .
S(1) Ni(1) N(1) C(10) 138.55(12) . . .
S(1) Ni(1) N(1) C(11) 21.87(13) . . .
N(1) Ni(1) S(1) C(12) 3.58(9) . . .
S(1) Ni(1) N(2) C(3) 48.03(16) . . .
S(1) Ni(1) N(2) C(4) -77.94(13) . . .
N(2) Ni(1) S(1) C(12) -88.38(11) . . .
S(1) Ni(1) N(3) C(5) 148.83(11) . . .
S(1) Ni(1) N(3) C(6) -90.21(13) . . .
S(1) Ni(1) N(3) C(13) 30.78(13) . . .
N(3) Ni(1) S(1) C(12) -176.26(9) . . .
S(1) Ni(1) N(4) C(8) 55.87(18) . . .
S(1) Ni(1) N(4) C(9) -66.53(12) . . .
N(4) Ni(1) S(1) C(12) 85.26(10) . . .
N(1) Ni(1) N(2) C(3) -42.26(14) . . .
N(1) Ni(1) N(2) C(4) -168.23(12) . . .
N(2) Ni(1) N(1) C(1) 36.52(13) . . .
N(2) Ni(1) N(1) C(10) -86.54(13) . . .
N(2) Ni(1) N(1) C(11) 156.78(13) . . .
N(1) Ni(1) N(4) C(8) 139.59(17) . . .
N(1) Ni(1) N(4) C(9) 17.19(12) . . .
N(4) Ni(1) N(1) C(1) 134.06(14) . . .
N(4) Ni(1) N(1) C(10) 11.00(13) . . .
N(4) Ni(1) N(1) C(11) -105.69(14) . . .
N(2) Ni(1) N(3) C(5) 14.22(12) . . .
N(2) Ni(1) N(3) C(6) 135.18(14) . . .
N(2) Ni(1) N(3) C(13) -103.83(13) . . .
N(3) Ni(1) N(2) C(3) 141.47(14) . . .
N(3) Ni(1) N(2) C(4) 15.50(12) . . .
N(2) Ni(1) N(4) C(8) -128.68(16) . . .
N(2) Ni(1) N(4) C(9) 108.92(12) . . .
N(4) Ni(1) N(2) C(3) -126.85(13) . . .
N(4) Ni(1) N(2) C(4) 107.17(12) . . .
N(3) Ni(1) N(4) C(8) -44.79(16) . . .
N(3) Ni(1) N(4) C(9) -167.19(12) . . .
N(4) Ni(1) N(3) C(5) -83.29(12) . . .
N(4) Ni(1) N(3) C(6) 37.67(14) . . .
N(4) Ni(1) N(3) C(13) 158.66(13) . . .
Ni(1) S(1) C(12) C(11) -29.48(18) . . .
C(15) S(2) C(14) C(13) -69.2(2) . . .
O(1) S(3) C(16) F(1) 176.67(17) . . .
O(1) S(3) C(16) F(2) 55.52(19) . . .
O(1) S(3) C(16) F(3) -64.0(2) . . .
O(2) S(3) C(16) F(1) 57.4(2) . . .
O(2) S(3) C(16) F(2) -63.8(2) . . .
O(2) S(3) C(16) F(3) 176.70(19) . . .
O(3) S(3) C(16) F(1) -64.51(19) . . .
O(3) S(3) C(16) F(2) 174.34(17) . . .
O(3) S(3) C(16) F(3) 54.8(2) . . .
Ni(1) N(1) C(1) C(2) -51.9(2) . . .
Ni(1) N(1) C(10) C(9) -37.4(2) . . .
Ni(1) N(1) C(11) C(12) -46.9(2) . . .
C(1) N(1) C(10) C(9) -162.93(19) . . .
C(10) N(1) C(1) C(2) 68.0(2) . . .
C(1) N(1) C(11) C(12) 78.0(2) . . .
C(11) N(1) C(1) C(2) -172.18(17) . . .
C(10) N(1) C(11) C(12) -161.01(18) . . .
C(11) N(1) C(10) C(9) 78.3(2) . . .
Ni(1) N(2) C(3) C(2) 62.42(19) . . .
Ni(1) N(2) C(4) C(5) -42.46(17) . . .
C(3) N(2) C(4) C(5) -171.38(15) . . .
C(4) N(2) C(3) C(2) -173.00(16) . . .
Ni(1) N(3) C(5) C(4) -41.53(18) . . .
Ni(1) N(3) C(6) C(7) -50.8(2) . . .
Ni(1) N(3) C(13) C(14) 174.61(17) . . .
C(5) N(3) C(6) C(7) 65.5(2) . . .
C(6) N(3) C(5) C(4) -164.13(17) . . .
C(5) N(3) C(13) C(14) 61.9(2) . . .
C(13) N(3) C(5) C(4) 74.0(2) . . .
C(6) N(3) C(13) C(14) -61.4(2) . . .
C(13) N(3) C(6) C(7) -171.2(2) . . .
Ni(1) N(4) C(8) C(7) 65.6(2) . . .
Ni(1) N(4) C(9) C(10) -42.81(17) . . .
C(8) N(4) C(9) C(10) -167.41(16) . . .
C(9) N(4) C(8) C(7) -174.13(17) . . .
N(1) C(1) C(2) C(3) 66.9(2) . . .
C(1) C(2) C(3) N(2) -71.0(2) . . .
N(2) C(4) C(5) N(3) 58.5(2) . . .
N(3) C(6) C(7) C(8) 66.1(3) . . .
C(6) C(7) C(8) N(4) -73.0(2) . . .
N(4) C(9) C(10) N(1) 55.6(2) . . .
N(1) C(11) C(12) S(1) 52.6(2) . . .
N(3) C(13) C(14) S(2) -173.71(16) . . .
F(4) C(17) C(18) C(19) 178.6(3) . . .
F(4) C(17) C(19) C(18) -178.7(3) . 2_665 2_665
C(18) C(17) C(19) C(18) 0.7(4) . 2_665 2_665
C(19) C(17) C(18) C(19) -0.7(4) 2_665 . .
C(17) C(18) C(19) C(17) 0.7(4) . . 2_665
